data_4324848
loop_
_publ_author_name
'Yonghao Zheng'
'Andrei S. Batsanov'
'Martin R. Bryce'

_publ_contact_author 'Andrei S.Batsanov'
_publ_contact_author_email a.s.batsanov@durham.ac.uk
_publ_section_title
;
 Unusual Dinuclear and Mononuclear Cyclometalated Iridium Complexes of
 2,5-Diaryl-1,3,4-oxadiazole Derivatives
;
_journal_name_full 'Inorganic Chemistry'
_journal_page_first 3354
_journal_page_last 3362
_journal_paper_doi 10.1021/ic102153x
_journal_volume 50
_journal_year 2011
_chemical_formula_moiety 'C78 H97 Cl F3 Ir N6 O3,C H2 Cl2'
_chemical_formula_sum 'C79 H99 Cl3 F3 Ir N6 O3'
_chemical_formula_weight 1536.19
_space_group_IT_number 2
_symmetry_cell_setting triclinic
_symmetry_space_group_name_Hall '-P 1'
_symmetry_space_group_name_H-M 'P -1'
_atom_sites_solution_hydrogens geom
_atom_sites_solution_primary direct
_atom_sites_solution_secondary difmap
_audit_creation_method SHELXL-97
_cell_angle_alpha 97.025(8)
_cell_angle_beta 95.160(8)
_cell_angle_gamma 108.059(8)
_cell_formula_units_Z 2
_cell_length_a 11.4361(4)
_cell_length_b 14.8212(5)
_cell_length_c 23.5183(8)
_cell_measurement_reflns_used 7122
_cell_measurement_temperature 120(2)
_cell_measurement_theta_max 24.453
_cell_measurement_theta_min 2.157
_cell_volume 3726.8(3)
_computing_cell_refinement 'SAINT v6.45A (Bruker, 2003)'
_computing_data_collection 'SMART v5.630 (Bruker, 2003)'
_computing_data_reduction 'SAINT v6.45A (Bruker, 2003)'
_computing_molecular_graphics
;
OLEX2: a complete structure solution, refinement and analysis program. 
Dolomanov et al., J. Appl. Cryst. (2009). 42, 339-341
;
_computing_publication_material
;
OLEX2: a complete structure solution, refinement and analysis program. 
Dolomanov et al., J. Appl. Cryst. (2009). 42, 339-341
;
_computing_structure_refinement 'SHELXL-97 (Sheldrick, 2008)'
_computing_structure_solution 'SHELXS-97 (Sheldrick, 2008)'
_diffrn_ambient_temperature 120(2)
_diffrn_detector_area_resol_mean 5.6
_diffrn_measured_fraction_theta_full 0.999
_diffrn_measured_fraction_theta_max 0.999
_diffrn_measurement_device_type 'BRUKER SMART CCD 6000'
_diffrn_measurement_method '\w scans'
_diffrn_orient_matrix_UB_11 0.042682
_diffrn_orient_matrix_UB_12 0.039156
_diffrn_orient_matrix_UB_13 0.038178
_diffrn_orient_matrix_UB_21 -0.044495
_diffrn_orient_matrix_UB_22 0.047279
_diffrn_orient_matrix_UB_23 -0.005838
_diffrn_orient_matrix_UB_31 -0.069339
_diffrn_orient_matrix_UB_32 -0.037443
_diffrn_orient_matrix_UB_33 0.01934
_diffrn_radiation_monochromator Parallel,graphite
_diffrn_radiation_source 'fine-focus sealed tube'
_diffrn_radiation_type 'MO K\a'
_diffrn_radiation_wavelength 0.71073
_diffrn_reflns_av_R_equivalents 0.0760
_diffrn_reflns_av_sigmaI/netI 0.0614
_diffrn_reflns_limit_h_max 13
_diffrn_reflns_limit_h_min -13
_diffrn_reflns_limit_k_max 17
_diffrn_reflns_limit_k_min -17
_diffrn_reflns_limit_l_max 27
_diffrn_reflns_limit_l_min -27
_diffrn_reflns_number 45991
_diffrn_reflns_theta_full 25.00
_diffrn_reflns_theta_max 25.00
_diffrn_reflns_theta_min 1.46
_diffrn_source_current 30.0
_diffrn_source_power 1.35
_diffrn_source_target Mo
_diffrn_source_voltage 45.0
_diffrn_standards_number 0
_exptl_absorpt_coefficient_mu 1.957
_exptl_absorpt_correction_T_max 0.9041
_exptl_absorpt_correction_T_min 0.6431
_exptl_absorpt_correction_type integration
_exptl_absorpt_process_details 'XPREP 6.14 (Bruker, 2003)'
_exptl_crystal_colour yellow
_exptl_crystal_density_diffrn 1.369
_exptl_crystal_description blade
_exptl_crystal_F_000 1588
_exptl_crystal_size_max 0.36
_exptl_crystal_size_mid 0.16
_exptl_crystal_size_min 0.06
_refine_diff_density_max 1.456
_refine_diff_density_min -1.635
_refine_diff_density_rms 0.112
_refine_ls_extinction_method none
_refine_ls_goodness_of_fit_ref 1.026
_refine_ls_hydrogen_treatment constr
_refine_ls_matrix_type full
_refine_ls_number_parameters 886
_refine_ls_number_reflns 13143
_refine_ls_number_restraints 30
_refine_ls_restrained_S_all 1.031
_refine_ls_R_factor_all 0.0591
_refine_ls_R_factor_gt 0.0458
_refine_ls_shift/su_max 0.001
_refine_ls_shift/su_mean 0.000
_refine_ls_structure_factor_coef Fsqd
_refine_ls_weighting_details
;
calc w=1/[\s^2^(Fo^2^)+(0.0828P)^2^] where P=(Fo^2^+2Fc^2^)/3
;
_refine_ls_weighting_scheme calc
_refine_ls_wR_factor_gt 0.1217
_refine_ls_wR_factor_ref 0.1291
_reflns_number_gt 10726
_reflns_number_total 13143
_reflns_threshold_expression I>2\s(I)
_cod_data_source_file ic102153x_si_002_5.cif
_cod_data_source_block 15
_cod_original_cell_volume 3726.8(2)
_cod_database_code 4324848

loop_
_space_group_symop_id
_space_group_symop_operation_xyz
1 'x, y, z'
2 '-x, -y, -z'

loop_
_atom_site_label
_atom_site_type_symbol
_atom_site_fract_x
_atom_site_fract_y
_atom_site_fract_z
_atom_site_U_iso_or_equiv
_atom_site_adp_type
_atom_site_occupancy
_atom_site_symmetry_multiplicity
_atom_site_calc_flag
_atom_site_refinement_flags
_atom_site_disorder_assembly
_atom_site_disorder_group
Ir Ir 0.309023(18) 0.454531(15) 0.308787(8) 0.03404(9) Uani 1 1 d . . .
Cl1 Cl 0.25681(13) 0.57334(10) 0.36726(5) 0.0410(3) Uani 1 1 d . . .
F1 F 0.7382(3) 0.5368(3) 0.45565(14) 0.0514(8) Uani 1 1 d . . .
F2 F 0.6180(4) 0.7991(3) 0.27179(19) 0.0794(13) Uani 1 1 d . . .
F3 F -0.1906(4) 0.6572(3) 0.35626(17) 0.0650(10) Uani 1 1 d . . .
O1 O 0.1704(3) 0.2577(2) 0.41611(14) 0.0320(7) Uani 1 1 d . . .
O2 O 0.5040(4) 0.3378(3) 0.20313(16) 0.0521(10) Uani 1 1 d . . .
O3 O 0.0287(4) 0.4554(3) 0.17011(17) 0.0565(11) Uani 1 1 d . . .
N1 N 0.1881(4) 0.3459(3) 0.34758(17) 0.0315(9) Uani 1 1 d . . .
N2 N 0.0656(4) 0.2820(3) 0.33825(18) 0.0330(9) Uani 1 1 d . . .
N3 N 0.3711(4) 0.3630(3) 0.25897(18) 0.0368(10) Uani 1 1 d . . .
N4 N 0.3447(4) 0.2647(3) 0.24820(18) 0.0392(11) Uani 1 1 d . . .
N5 N 0.1720(4) 0.4480(3) 0.23564(17) 0.0366(10) Uani 1 1 d . . .
N6 N 0.1842(5) 0.3987(4) 0.1819(2) 0.0491(12) Uani 1 1 d . . .
C1 C 0.2449(4) 0.3291(3) 0.3928(2) 0.0317(11) Uani 1 1 d . . .
C2 C 0.0589(5) 0.2311(4) 0.3790(2) 0.0339(11) Uani 1 1 d . . .
C3 C 0.4642(5) 0.4052(5) 0.2322(2) 0.0450(14) Uani 1 1 d . . .
C4 C 0.4257(5) 0.2531(4) 0.2154(2) 0.0422(13) Uani 1 1 d . . .
C5 C 0.0785(6) 0.4769(4) 0.2267(3) 0.0507(15) Uani 1 1 d . . .
C6 C 0.0988(6) 0.4058(4) 0.1450(2) 0.0490(15) Uani 1 1 d . . .
C7A C -0.3305(13) -0.0862(9) 0.4445(6) 0.056(4) Uiso 0.45 1 d PD A 2
C8A C -0.3237(17) -0.0790(12) 0.5107(6) 0.075(5) Uiso 0.45 1 d PD A 2
H8AA H -0.2460 -0.0871 0.5265 0.113 Uiso 0.45 1 d PR A 2
H8AC H -0.3941 -0.1276 0.5219 0.113 Uiso 0.45 1 d PR A 2
H8AB H -0.3248 -0.0148 0.5260 0.113 Uiso 0.45 1 d PR A 2
C9A C -0.4567(19) -0.0764(17) 0.4234(9) 0.129(9) Uiso 0.45 1 d PD A 2
H9AB H -0.4690 -0.0142 0.4336 0.193 Uiso 0.45 1 d PR A 2
H9AC H -0.5229 -0.1269 0.4358 0.193 Uiso 0.45 1 d PR A 2
H9AA H -0.4587 -0.0902 0.3814 0.193 Uiso 0.45 1 d PR A 2
C10A C -0.3416(16) -0.1861(10) 0.4179(6) 0.058(4) Uiso 0.45 1 d PD A 2
H10A H -0.3507 -0.1866 0.3761 0.087 Uiso 0.45 1 d PR A 2
H10C H -0.4150 -0.2333 0.4280 0.087 Uiso 0.45 1 d PR A 2
H10B H -0.2674 -0.2026 0.4299 0.087 Uiso 0.45 1 d PR A 2
C7B C -0.2853(10) -0.0877(7) 0.4564(4) 0.045(3) Uiso 0.55 1 d PD A 1
C8B C -0.2309(15) -0.0823(12) 0.5182(5) 0.091(5) Uiso 0.55 1 d PD A 1
H8BA H -0.1458 -0.0844 0.5195 0.136 Uiso 0.55 1 d PR A 1
H8BC H -0.2823 -0.1378 0.5335 0.136 Uiso 0.55 1 d PR A 1
H8BB H -0.2304 -0.0229 0.5418 0.136 Uiso 0.55 1 d PR A 1
C9B C -0.4130(14) -0.0786(13) 0.4579(8) 0.109(6) Uiso 0.55 1 d PD A 1
H9BB H -0.4013 -0.0169 0.4820 0.164 Uiso 0.55 1 d PR A 1
H9BC H -0.4649 -0.1308 0.4755 0.164 Uiso 0.55 1 d PR A 1
H9BA H -0.4537 -0.0796 0.4192 0.164 Uiso 0.55 1 d PR A 1
C10B C -0.2937(15) -0.1839(10) 0.4233(6) 0.074(5) Uiso 0.55 1 d PD A 1
H10D H -0.3299 -0.1918 0.3829 0.111 Uiso 0.55 1 d PR A 1
H10F H -0.3453 -0.2347 0.4420 0.111 Uiso 0.55 1 d PR A 1
H10E H -0.2097 -0.1881 0.4248 0.111 Uiso 0.55 1 d PR A 1
C11 C 0.3746(4) 0.3796(3) 0.4124(2) 0.0309(11) Uani 1 1 d . . .
C12 C 0.4280(5) 0.4488(4) 0.3769(2) 0.0332(11) Uani 1 1 d . . .
C13 C 0.5529(5) 0.5009(4) 0.3931(2) 0.0374(12) Uani 1 1 d . . .
H13 H 0.5943 0.5484 0.3715 0.045 Uiso 1 1 d R . .
C14 C 0.6166(5) 0.4830(4) 0.4411(2) 0.0384(13) Uani 1 1 d . . .
C15 C 0.5661(5) 0.4171(4) 0.4752(2) 0.0360(12) Uani 1 1 d . . .
H15 H 0.6142 0.4077 0.5077 0.043 Uiso 1 1 d R . .
C16 C 0.4417(5) 0.3645(4) 0.4604(2) 0.0332(11) Uani 1 1 d . . .
H16 H 0.4022 0.3181 0.4831 0.040 Uiso 1 1 d R . .
C17 C -0.0913(5) 0.2687(4) 0.4752(2) 0.0382(12) Uani 1 1 d . . .
C18 C -0.0051(6) 0.2814(5) 0.5303(3) 0.0548(16) Uani 1 1 d . . .
H18B H -0.0426 0.2316 0.5531 0.052(10) Uiso 1 1 d R . .
H18C H 0.0090 0.3449 0.5527 0.052(10) Uiso 1 1 d R . .
H18A H 0.0743 0.2758 0.5207 0.052(10) Uiso 1 1 d R . .
C19 C -0.0402(6) 0.3559(4) 0.4449(3) 0.0488(15) Uani 1 1 d . . .
H19B H 0.0485 0.3677 0.4431 0.065(11) Uiso 1 1 d R . .
H19C H -0.0518 0.4126 0.4666 0.065(11) Uiso 1 1 d R . .
H19A H -0.0845 0.3432 0.4056 0.065(11) Uiso 1 1 d R . .
C20 C -0.2184(6) 0.2730(5) 0.4904(3) 0.0540(16) Uani 1 1 d . . .
H20A H -0.2793 0.2517 0.4554 0.073(12) Uiso 1 1 d R . .
H20C H -0.2104 0.3392 0.5065 0.073(12) Uiso 1 1 d R . .
H20B H -0.2460 0.2309 0.5190 0.073(12) Uiso 1 1 d R . .
C21 C 0.5108(5) 0.5074(5) 0.2383(2) 0.0471(14) Uani 1 1 d . . .
C22 C 0.4434(5) 0.5495(4) 0.2759(2) 0.0430(13) Uani 1 1 d . . .
C23 C 0.4834(6) 0.6500(5) 0.2858(3) 0.0498(15) Uani 1 1 d . . .
H23 H 0.4439 0.6831 0.3107 0.060 Uiso 1 1 d R . .
C24 C 0.5795(7) 0.7003(5) 0.2597(3) 0.0641(19) Uani 1 1 d . . .
C25 C 0.6448(7) 0.6598(6) 0.2229(3) 0.069(2) Uani 1 1 d . . .
H25 H 0.7110 0.6980 0.2058 0.082 Uiso 1 1 d R . .
C26 C 0.6080(6) 0.5611(6) 0.2127(3) 0.0640(19) Uani 1 1 d . . .
H26 H 0.6494 0.5295 0.1879 0.077 Uiso 1 1 d R . .
C27 C -0.0027(5) 0.0327(4) 0.3110(3) 0.0434(13) Uani 1 1 d . A .
C28 C 0.1398(5) 0.0762(4) 0.3221(3) 0.0483(15) Uani 1 1 d . . .
H28A H 0.1759 0.0430 0.2935 0.067(11) Uiso 1 1 d R . .
H28C H 0.1697 0.0685 0.3610 0.067(11) Uiso 1 1 d R . .
H28B H 0.1645 0.1447 0.3189 0.067(11) Uiso 1 1 d R . .
C29 C -0.0318(6) -0.0775(4) 0.2946(3) 0.0575(17) Uani 1 1 d . . .
H29B H -0.1210 -0.1081 0.2818 0.057(10) Uiso 1 1 d R . .
H29C H -0.0075 -0.1035 0.3284 0.057(10) Uiso 1 1 d R . .
H29A H 0.0146 -0.0904 0.2632 0.057(10) Uiso 1 1 d R . .
C30 C -0.0522(5) 0.0663(5) 0.2585(2) 0.0491(15) Uani 1 1 d . . .
H30A H -0.0151 0.0476 0.2249 0.060(11) Uiso 1 1 d R . .
H30C H -0.0308 0.1365 0.2659 0.060(11) Uiso 1 1 d R . .
H30B H -0.1426 0.0368 0.2508 0.060(11) Uiso 1 1 d R . .
C31 C -0.0426(5) 0.1516(4) 0.3936(2) 0.0331(11) Uani 1 1 d . A .
C32 C -0.1067(5) 0.1689(4) 0.4396(2) 0.0351(12) Uani 1 1 d . . .
C33 C -0.1891(5) 0.0900(4) 0.4566(2) 0.0418(13) Uani 1 1 d . A .
H33 H -0.2313 0.1007 0.4885 0.050 Uiso 1 1 d R . .
C34 C -0.2137(6) -0.0034(4) 0.4299(2) 0.0468(14) Uani 1 1 d D . .
C35 C -0.1519(5) -0.0174(4) 0.3834(2) 0.0412(13) Uani 1 1 d . A .
H35 H -0.1695 -0.0812 0.3639 0.049 Uiso 1 1 d R . .
C36 C -0.0662(5) 0.0559(4) 0.3637(2) 0.0360(12) Uani 1 1 d . . .
C37 C 0.5736(6) 0.1673(5) 0.2912(3) 0.0530(16) Uani 1 1 d . . .
C38 C 0.6347(7) 0.2772(6) 0.3015(3) 0.073(2) Uani 1 1 d . . .
H38B H 0.6845 0.2961 0.2705 0.087(14) Uiso 1 1 d R . .
H38C H 0.6884 0.2974 0.3388 0.087(14) Uiso 1 1 d R . .
H38A H 0.5703 0.3080 0.3017 0.087(14) Uiso 1 1 d R . .
C39 C 0.4706(7) 0.1419(6) 0.3301(3) 0.0656(19) Uani 1 1 d . . .
H39A H 0.4069 0.1704 0.3191 0.080(13) Uiso 1 1 d R . .
H39C H 0.5063 0.1671 0.3705 0.080(13) Uiso 1 1 d R . .
H39B H 0.4330 0.0719 0.3254 0.080(13) Uiso 1 1 d R . .
C40 C 0.6708(9) 0.1251(8) 0.3129(3) 0.106(4) Uani 1 1 d . . .
H40A H 0.6334 0.0553 0.3096 0.159 Uiso 1 1 d R . .
H40C H 0.7024 0.1529 0.3535 0.159 Uiso 1 1 d R . .
H40B H 0.7394 0.1398 0.2898 0.159 Uiso 1 1 d R . .
C41 C 0.4449(6) 0.1617(5) 0.1925(2) 0.0494(15) Uani 1 1 d . B .
C42 C 0.5188(5) 0.1243(5) 0.2284(2) 0.0467(14) Uani 1 1 d . . .
C43 C 0.5366(6) 0.0399(5) 0.2051(3) 0.0581(17) Uani 1 1 d . . .
H43 H 0.5845 0.0130 0.2287 0.070 Uiso 1 1 d R . .
C44 C 0.4884(6) -0.0073(5) 0.1494(3) 0.0592(17) Uani 1 1 d . . .
C45 C 0.4184(6) 0.0312(5) 0.1163(3) 0.0583(17) Uani 1 1 d . B .
H45 H 0.3859 -0.0003 0.0779 0.070 Uiso 1 1 d R . .
C46 C 0.3915(7) 0.1146(5) 0.1360(3) 0.0600(18) Uani 1 1 d . . .
C47 C 0.5080(10) -0.1048(7) 0.1292(4) 0.098(3) Uani 1 1 d . . .
C48 C 0.6395(11) -0.1004(7) 0.1434(5) 0.116(4) Uani 1 1 d . . .
H48A H 0.6931 -0.0515 0.1242 0.173 Uiso 1 1 d R . .
H48B H 0.6477 -0.1631 0.1299 0.173 Uiso 1 1 d R . .
H48C H 0.6641 -0.0837 0.1853 0.173 Uiso 1 1 d R . .
C49 C 0.4628(13) -0.1380(9) 0.0652(5) 0.158(6) Uani 1 1 d . . .
H49A H 0.3721 -0.1557 0.0584 0.238 Uiso 1 1 d R . .
H49C H 0.4875 -0.1938 0.0519 0.238 Uiso 1 1 d R . .
H49B H 0.4997 -0.0857 0.0439 0.238 Uiso 1 1 d R . .
C50 C 0.4305(11) -0.1818(7) 0.1688(6) 0.132(5) Uani 1 1 d . . .
H50B H 0.4513 -0.1527 0.2097 0.198 Uiso 1 1 d R . .
H50C H 0.4530 -0.2406 0.1633 0.198 Uiso 1 1 d R . .
H50A H 0.3412 -0.1974 0.1570 0.198 Uiso 1 1 d R . .
C51 C 0.0130(6) 0.5262(4) 0.2645(3) 0.0491(14) Uani 1 1 d . . .
C52 C -0.0433(6) 0.4844(5) 0.3091(3) 0.0526(15) Uani 1 1 d . . .
H52 H -0.0338 0.4262 0.3184 0.063 Uiso 1 1 d R . .
C53 C -0.1132(6) 0.5291(5) 0.3395(3) 0.0546(16) Uani 1 1 d . . .
H53 H -0.1543 0.5014 0.3696 0.065 Uiso 1 1 d R . .
C54 C -0.1222(6) 0.6125(5) 0.3259(3) 0.0520(15) Uani 1 1 d . . .
C55 C -0.0640(7) 0.6569(5) 0.2834(3) 0.0660(19) Uani 1 1 d . . .
H55 H -0.0692 0.7173 0.2761 0.079 Uiso 1 1 d R . .
C56 C 0.0015(7) 0.6108(5) 0.2520(3) 0.067(2) Uani 1 1 d . . .
H56 H 0.0396 0.6380 0.2211 0.080 Uiso 1 1 d R . .
C57A C 0.3347(13) 0.1623(10) 0.0891(6) 0.054(3) Uiso 0.50 1 d P B 1
C58A C 0.2722(14) 0.0911(11) 0.0360(7) 0.055(4) Uiso 0.50 1 d P B 1
H58A H 0.2036 0.0398 0.0462 0.082 Uiso 0.50 1 d PR B 1
H58C H 0.3321 0.0636 0.0199 0.082 Uiso 0.50 1 d PR B 1
H58B H 0.2398 0.1230 0.0072 0.082 Uiso 0.50 1 d PR B 1
C59A C 0.4302(16) 0.2465(12) 0.0658(8) 0.083(5) Uiso 0.50 1 d P B 1
H59B H 0.4897 0.2222 0.0468 0.125 Uiso 0.50 1 d PR B 1
H59C H 0.4747 0.2973 0.0983 0.125 Uiso 0.50 1 d PR B 1
H59A H 0.3856 0.2727 0.0380 0.125 Uiso 0.50 1 d PR B 1
C60A C 0.2419(16) 0.1989(13) 0.1100(8) 0.083(5) Uiso 0.50 1 d P B 1
H60B H 0.2107 0.2299 0.0804 0.124 Uiso 0.50 1 d PR B 1
H60C H 0.2786 0.2460 0.1451 0.124 Uiso 0.50 1 d PR B 1
H60A H 0.1733 0.1461 0.1189 0.124 Uiso 0.50 1 d PR B 1
C57B C 0.2763(12) 0.1316(9) 0.1034(5) 0.046(3) Uiso 0.50 1 d P B 2
C58B C 0.2310(16) 0.0653(12) 0.0453(7) 0.061(4) Uiso 0.50 1 d P B 2
H58E H 0.2002 -0.0015 0.0520 0.092 Uiso 0.50 1 d PR B 2
H58F H 0.2995 0.0731 0.0222 0.092 Uiso 0.50 1 d PR B 2
H58D H 0.1638 0.0814 0.0247 0.092 Uiso 0.50 1 d PR B 2
C59B C 0.3175(14) 0.2404(10) 0.0939(6) 0.064(4) Uiso 0.50 1 d P B 2
H59E H 0.3844 0.2519 0.0697 0.096 Uiso 0.50 1 d PR B 2
H59F H 0.3471 0.2824 0.1314 0.096 Uiso 0.50 1 d PR B 2
H59D H 0.2467 0.2541 0.0747 0.096 Uiso 0.50 1 d PR B 2
C60B C 0.1617(12) 0.1114(10) 0.1367(6) 0.058(3) Uiso 0.50 1 d P B 2
H60D H 0.0946 0.1261 0.1149 0.086 Uiso 0.50 1 d PR B 2
H60F H 0.1849 0.1519 0.1748 0.086 Uiso 0.50 1 d PR B 2
H60E H 0.1335 0.0436 0.1415 0.086 Uiso 0.50 1 d PR B 2
C61 C 0.0688(6) 0.3638(5) 0.0824(3) 0.0535(16) Uani 1 1 d . . .
C62 C -0.0296(6) 0.2783(5) 0.0643(3) 0.0513(15) Uani 1 1 d . . .
C63 C -0.0393(6) 0.2331(5) 0.0070(3) 0.0588(17) Uani 1 1 d . . .
H63 H -0.1040 0.1739 -0.0060 0.071 Uiso 1 1 d R . .
C64 C 0.0408(7) 0.2708(6) -0.0310(3) 0.067(2) Uani 1 1 d . C .
C65 C 0.1314(7) 0.3593(6) -0.0122(3) 0.068(2) Uani 1 1 d . . .
H65 H 0.1848 0.3873 -0.0385 0.082 Uiso 1 1 d R . .
C66 C 0.1475(7) 0.4090(5) 0.0439(3) 0.0601(17) Uani 1 1 d . . .
C67 C -0.1311(6) 0.2332(5) 0.1014(3) 0.0556(16) Uani 1 1 d . . .
C68 C -0.0815(7) 0.2291(6) 0.1639(3) 0.0658(19) Uani 1 1 d . . .
H68B H -0.1478 0.1868 0.1814 0.103(17) Uiso 1 1 d R . .
H68C H -0.0537 0.2938 0.1865 0.103(17) Uiso 1 1 d R . .
H68A H -0.0117 0.2041 0.1636 0.103(17) Uiso 1 1 d R . .
C69 C -0.2068(8) 0.1315(6) 0.0745(3) 0.082(2) Uani 1 1 d . . .
H69B H -0.2447 0.1314 0.0354 0.17(3) Uiso 1 1 d R . .
H69C H -0.2722 0.1056 0.0980 0.17(3) Uiso 1 1 d R . .
H69A H -0.1529 0.0915 0.0725 0.17(3) Uiso 1 1 d R . .
C70 C -0.2241(8) 0.2902(6) 0.1040(3) 0.074(2) Uani 1 1 d . . .
H70A H -0.2701 0.2817 0.0654 0.112(18) Uiso 1 1 d R . .
H70C H -0.1788 0.3585 0.1171 0.112(18) Uiso 1 1 d R . .
H70B H -0.2823 0.2661 0.1310 0.112(18) Uiso 1 1 d R . .
C71 C 0.0304(7) 0.2157(6) -0.0922(3) 0.076(2) Uani 1 1 d D . .
C72A C -0.1018(9) 0.1895(8) -0.1222(4) 0.075(3) Uani 0.75 1 d PD C 1
H72B H -0.1090 0.1535 -0.1609 0.112 Uiso 0.75 1 d PR C 1
H72C H -0.1224 0.2483 -0.1255 0.112 Uiso 0.75 1 d PR C 1
H72A H -0.1593 0.1499 -0.0996 0.112 Uiso 0.75 1 d PR C 1
C73A C 0.1137(12) 0.2755(11) -0.1278(5) 0.113(5) Uani 0.75 1 d PD C 1
H73A H 0.1999 0.2936 -0.1095 0.170 Uiso 0.75 1 d PR C 1
H73C H 0.0916 0.3337 -0.1310 0.170 Uiso 0.75 1 d PR C 1
H73B H 0.1047 0.2388 -0.1665 0.170 Uiso 0.75 1 d PR C 1
C74A C 0.0619(13) 0.1271(10) -0.0878(5) 0.106(5) Uani 0.75 1 d PD C 1
H74A H 0.0164 0.0930 -0.0592 0.160 Uiso 0.75 1 d PR C 1
H74B H 0.1513 0.1439 -0.0758 0.160 Uiso 0.75 1 d PR C 1
H74C H 0.0389 0.0857 -0.1255 0.160 Uiso 0.75 1 d PR C 1
C72B C 0.1592(19) 0.216(3) -0.1018(12) 0.075(3) Uani 0.25 1 d PD C 2
H72D H 0.2011 0.2035 -0.0668 0.112 Uiso 0.25 1 d PR C 2
H72F H 0.2065 0.2788 -0.1106 0.112 Uiso 0.25 1 d PR C 2
H72E H 0.1538 0.1659 -0.1343 0.112 Uiso 0.25 1 d PR C 2
C73B C -0.057(3) 0.1149(17) -0.1027(15) 0.113(5) Uani 0.25 1 d PD C 2
H74E H -0.0337 0.0772 -0.1342 0.170 Uiso 0.25 1 d PR C 2
H73 H -0.1417 0.1155 -0.1134 0.170 Uiso 0.25 1 d PR C 2
H74D H -0.0535 0.0861 -0.0675 0.170 Uiso 0.25 1 d PR C 2
C74B C 0.014(4) 0.279(2) -0.1349(12) 0.106(5) Uani 0.25 1 d PD C 2
H74H H 0.0903 0.3015 -0.1524 0.160 Uiso 0.25 1 d PR C 2
H74G H -0.0044 0.3342 -0.1153 0.160 Uiso 0.25 1 d PR C 2
H74F H -0.0550 0.2424 -0.1651 0.160 Uiso 0.25 1 d PR C 2
C75 C 0.2491(8) 0.5079(6) 0.0590(3) 0.077(2) Uani 1 1 d . . .
C76 C 0.2737(13) 0.5564(8) 0.0050(5) 0.151(6) Uani 1 1 d . . .
H76A H 0.3005 0.5158 -0.0237 0.227 Uiso 1 1 d R . .
H76C H 0.3389 0.6190 0.0160 0.227 Uiso 1 1 d R . .
H76B H 0.1974 0.5656 -0.0118 0.227 Uiso 1 1 d R . .
C77 C 0.3725(8) 0.4999(7) 0.0819(4) 0.095(3) Uani 1 1 d . . .
H77B H 0.3692 0.4831 0.1209 0.143 Uiso 1 1 d R . .
H77C H 0.4378 0.5617 0.0833 0.143 Uiso 1 1 d R . .
H77A H 0.3907 0.4500 0.0565 0.143 Uiso 1 1 d R . .
C78 C 0.2146(12) 0.5791(7) 0.1017(6) 0.144(5) Uani 1 1 d . . .
H78A H 0.1300 0.5494 0.1102 0.217 Uiso 1 1 d R . .
H78C H 0.2190 0.6369 0.0846 0.217 Uiso 1 1 d R . .
H78B H 0.2727 0.5967 0.1377 0.217 Uiso 1 1 d R . .
Cl2 Cl 0.2490(6) -0.1157(4) 0.3808(2) 0.224(2) Uani 1 1 d . . .
Cl3 Cl 0.2728(6) -0.1843(5) 0.2699(3) 0.248(3) Uani 1 1 d . . .
C1S C 0.252(2) -0.2073(11) 0.3379(6) 0.201(9) Uani 1 1 d . . .
H1SA H 0.1728 -0.2603 0.3363 0.241 Uiso 1 1 d R . .
H1SB H 0.3199 -0.2292 0.3535 0.241 Uiso 1 1 d R . .

loop_
_atom_site_aniso_label
_atom_site_aniso_U_11
_atom_site_aniso_U_22
_atom_site_aniso_U_33
_atom_site_aniso_U_23
_atom_site_aniso_U_13
_atom_site_aniso_U_12
Ir 0.03499(13) 0.04126(13) 0.02482(12) -0.00425(8) -0.00075(8) 0.01580(9)
Cl1 0.0467(8) 0.0432(7) 0.0323(7) -0.0076(5) -0.0003(6) 0.0203(6)
F1 0.0280(16) 0.074(2) 0.0423(18) -0.0020(16) -0.0026(13) 0.0089(16)
F2 0.087(3) 0.061(3) 0.072(3) 0.022(2) 0.000(2) -0.004(2)
F3 0.066(2) 0.072(2) 0.064(2) -0.0045(19) 0.0117(19) 0.038(2)
O1 0.0254(17) 0.0330(18) 0.0332(18) -0.0056(14) -0.0044(14) 0.0098(15)
O2 0.054(3) 0.070(3) 0.033(2) -0.0107(19) 0.0045(18) 0.029(2)
O3 0.072(3) 0.065(3) 0.040(2) -0.007(2) -0.006(2) 0.043(2)
N1 0.029(2) 0.035(2) 0.027(2) -0.0084(17) -0.0047(17) 0.0125(18)
N2 0.029(2) 0.037(2) 0.032(2) -0.0047(19) -0.0002(17) 0.0144(19)
N3 0.030(2) 0.057(3) 0.026(2) 0.005(2) 0.0006(18) 0.019(2)
N4 0.041(3) 0.046(3) 0.032(2) -0.0109(19) -0.0049(19) 0.024(2)
N5 0.039(2) 0.049(3) 0.023(2) -0.0010(19) -0.0033(18) 0.021(2)
N6 0.056(3) 0.055(3) 0.034(3) -0.008(2) -0.003(2) 0.023(3)
C1 0.031(3) 0.031(3) 0.030(3) -0.009(2) 0.001(2) 0.011(2)
C2 0.029(3) 0.037(3) 0.035(3) -0.008(2) -0.001(2) 0.016(2)
C3 0.044(3) 0.063(4) 0.026(3) -0.004(3) 0.000(2) 0.020(3)
C4 0.042(3) 0.056(4) 0.028(3) -0.008(2) -0.008(2) 0.024(3)
C5 0.066(4) 0.050(4) 0.039(3) -0.001(3) -0.003(3) 0.029(3)
C6 0.059(4) 0.054(4) 0.037(3) -0.005(3) -0.001(3) 0.029(3)
C11 0.027(2) 0.034(3) 0.030(3) -0.007(2) -0.001(2) 0.014(2)
C12 0.033(3) 0.041(3) 0.026(3) -0.006(2) 0.004(2) 0.017(2)
C13 0.031(3) 0.048(3) 0.030(3) -0.003(2) 0.003(2) 0.012(2)
C14 0.026(3) 0.053(3) 0.031(3) -0.013(2) -0.001(2) 0.015(2)
C15 0.033(3) 0.047(3) 0.027(3) -0.011(2) -0.004(2) 0.021(2)
C16 0.037(3) 0.036(3) 0.027(3) -0.003(2) 0.001(2) 0.017(2)
C17 0.038(3) 0.041(3) 0.034(3) -0.007(2) 0.001(2) 0.017(2)
C18 0.056(4) 0.059(4) 0.043(3) -0.008(3) -0.003(3) 0.018(3)
C19 0.058(4) 0.038(3) 0.054(4) -0.005(3) 0.011(3) 0.025(3)
C20 0.051(4) 0.053(4) 0.062(4) -0.008(3) 0.009(3) 0.028(3)
C21 0.046(3) 0.065(4) 0.024(3) 0.002(3) -0.002(2) 0.013(3)
C22 0.048(3) 0.057(4) 0.021(3) 0.000(2) -0.008(2) 0.019(3)
C23 0.051(4) 0.055(4) 0.038(3) 0.006(3) -0.001(3) 0.012(3)
C24 0.071(5) 0.058(4) 0.050(4) 0.017(3) -0.004(3) 0.004(4)
C25 0.059(4) 0.091(6) 0.042(4) 0.012(4) 0.013(3) 0.002(4)
C26 0.053(4) 0.088(5) 0.043(4) 0.004(3) 0.012(3) 0.013(4)
C27 0.036(3) 0.041(3) 0.051(3) -0.011(3) 0.003(3) 0.017(3)
C28 0.039(3) 0.049(3) 0.057(4) -0.010(3) 0.006(3) 0.022(3)
C29 0.053(4) 0.045(3) 0.070(4) -0.014(3) 0.015(3) 0.015(3)
C30 0.038(3) 0.062(4) 0.039(3) -0.013(3) 0.004(2) 0.012(3)
C31 0.030(3) 0.035(3) 0.033(3) -0.005(2) -0.004(2) 0.016(2)
C32 0.032(3) 0.042(3) 0.033(3) 0.000(2) -0.003(2) 0.019(2)
C33 0.053(3) 0.045(3) 0.032(3) 0.007(2) 0.009(2) 0.021(3)
C34 0.065(4) 0.041(3) 0.040(3) 0.011(3) 0.010(3) 0.022(3)
C35 0.051(3) 0.033(3) 0.040(3) -0.003(2) -0.002(3) 0.020(3)
C36 0.034(3) 0.035(3) 0.038(3) -0.004(2) -0.005(2) 0.017(2)
C37 0.044(3) 0.082(5) 0.038(3) -0.004(3) -0.002(3) 0.035(3)
C38 0.052(4) 0.099(6) 0.051(4) -0.008(4) -0.010(3) 0.014(4)
C39 0.067(4) 0.097(6) 0.042(4) 0.003(4) 0.006(3) 0.044(4)
C40 0.104(7) 0.186(10) 0.058(5) -0.018(6) -0.016(4) 0.111(8)
C41 0.046(3) 0.068(4) 0.038(3) -0.007(3) 0.005(3) 0.030(3)
C42 0.032(3) 0.072(4) 0.039(3) -0.006(3) 0.002(2) 0.027(3)
C43 0.055(4) 0.070(4) 0.055(4) -0.006(3) -0.002(3) 0.038(4)
C44 0.061(4) 0.065(4) 0.056(4) -0.009(3) 0.001(3) 0.037(4)
C45 0.065(4) 0.066(4) 0.044(4) -0.017(3) 0.002(3) 0.032(4)
C46 0.070(4) 0.070(4) 0.041(4) -0.015(3) -0.010(3) 0.038(4)
C47 0.108(7) 0.085(6) 0.095(7) -0.035(5) -0.024(6) 0.052(6)
C48 0.167(11) 0.094(7) 0.119(8) -0.006(6) 0.011(7) 0.100(8)
C49 0.223(14) 0.157(10) 0.112(9) -0.079(8) -0.068(9) 0.149(11)
C50 0.116(9) 0.074(6) 0.190(13) 0.017(8) -0.023(9) 0.022(6)
C51 0.059(4) 0.048(3) 0.042(3) -0.001(3) 0.001(3) 0.025(3)
C52 0.062(4) 0.052(4) 0.048(4) 0.007(3) 0.005(3) 0.025(3)
C53 0.064(4) 0.050(4) 0.050(4) 0.002(3) 0.010(3) 0.021(3)
C54 0.054(4) 0.061(4) 0.042(3) -0.008(3) -0.001(3) 0.029(3)
C55 0.091(5) 0.059(4) 0.068(5) 0.018(4) 0.027(4) 0.046(4)
C56 0.094(6) 0.060(4) 0.066(5) 0.017(3) 0.032(4) 0.045(4)
C61 0.063(4) 0.065(4) 0.038(3) -0.002(3) 0.000(3) 0.034(4)
C62 0.054(4) 0.067(4) 0.036(3) -0.006(3) -0.007(3) 0.033(3)
C63 0.052(4) 0.079(5) 0.043(4) -0.005(3) 0.001(3) 0.025(4)
C64 0.068(5) 0.099(6) 0.033(3) 0.002(4) -0.002(3) 0.031(4)
C65 0.078(5) 0.087(5) 0.045(4) 0.014(4) 0.009(4) 0.034(5)
C66 0.073(5) 0.073(5) 0.041(4) 0.009(3) 0.002(3) 0.034(4)
C67 0.053(4) 0.073(4) 0.040(3) -0.005(3) -0.001(3) 0.026(3)
C68 0.072(5) 0.080(5) 0.047(4) 0.007(3) 0.007(3) 0.029(4)
C69 0.085(6) 0.090(6) 0.055(5) -0.007(4) 0.006(4) 0.016(5)
C70 0.079(5) 0.092(6) 0.056(4) 0.002(4) -0.005(4) 0.041(5)
C71 0.081(5) 0.106(6) 0.044(4) -0.006(4) 0.010(4) 0.040(5)
C72A 0.088(7) 0.105(8) 0.039(5) -0.007(5) -0.008(5) 0.055(7)
C73A 0.096(9) 0.186(15) 0.050(6) 0.007(8) 0.027(6) 0.035(10)
C74A 0.102(9) 0.161(12) 0.065(7) -0.041(7) -0.016(6) 0.086(10)
C72B 0.088(7) 0.105(8) 0.039(5) -0.007(5) -0.008(5) 0.055(7)
C73B 0.096(9) 0.186(15) 0.050(6) 0.007(8) 0.027(6) 0.035(10)
C74B 0.102(9) 0.161(12) 0.065(7) -0.041(7) -0.016(6) 0.086(10)
C75 0.090(6) 0.070(5) 0.064(5) 0.014(4) 0.004(4) 0.016(4)
C76 0.188(13) 0.113(9) 0.105(9) 0.054(7) -0.036(8) -0.016(8)
C77 0.089(6) 0.091(6) 0.090(7) 0.016(5) -0.002(5) 0.008(5)
C78 0.151(11) 0.058(6) 0.219(15) -0.007(7) 0.081(11) 0.022(6)
Cl2 0.311(7) 0.196(5) 0.200(5) 0.073(4) 0.071(5) 0.109(5)
Cl3 0.252(6) 0.269(7) 0.183(5) -0.047(5) 0.009(4) 0.066(5)
C1S 0.38(3) 0.163(13) 0.112(11) -0.007(9) 0.016(13) 0.179(17)

loop_
_atom_type_symbol
_atom_type_description
_atom_type_scat_dispersion_real
_atom_type_scat_dispersion_imag
_atom_type_scat_source
C C 0.0033 0.0016 'International Tables Vol C Tables 4.2.6.8 and 6.1.1.4'
H H 0.0000 0.0000 'International Tables Vol C Tables 4.2.6.8 and 6.1.1.4'
Cl Cl 0.1484 0.1585 'International Tables Vol C Tables 4.2.6.8 and 6.1.1.4'
F F 0.0171 0.0103 'International Tables Vol C Tables 4.2.6.8 and 6.1.1.4'
Ir Ir -1.4442 7.9887 'International Tables Vol C Tables 4.2.6.8 and 6.1.1.4'
N N 0.0061 0.0033 'International Tables Vol C Tables 4.2.6.8 and 6.1.1.4'
O O 0.0106 0.0060 'International Tables Vol C Tables 4.2.6.8 and 6.1.1.4'

loop_
_exptl_crystal_face_index_h
_exptl_crystal_face_index_k
_exptl_crystal_face_index_l
_exptl_crystal_face_perp_dist
0.00 -1.00 1.00 0.0300
0.00 1.00 -1.00 0.0300
0.00 0.00 1.00 0.0450
0.00 0.00 -1.00 0.0450
2.00 -1.00 -1.00 0.1400
-2.00 1.00 -4.00 0.1000

loop_
_geom_angle_atom_site_label_1
_geom_angle_atom_site_label_2
_geom_angle_atom_site_label_3
_geom_angle
F1 C14 C13 117.1(5)
F1 C14 C15 117.8(5)
F2 C24 C25 116.8(6)
F3 C54 C55 117.4(6)
O1 C1 C11 126.1(4)
O1 C2 C31 115.2(4)
O2 C3 C21 130.1(5)
O2 C4 C41 118.4(5)
O3 C5 C51 114.2(5)
O3 C6 C61 120.6(5)
N1 Ir Cl1 90.03(11)
N1 Ir N5 95.95(16)
N1 C1 O1 111.9(4)
N1 C1 C11 121.9(5)
N2 N1 Ir 140.3(3)
N2 C2 O1 112.3(4)
N2 C2 C31 132.5(5)
N3 Ir Cl1 174.10(13)
N3 Ir N1 95.01(17)
N3 Ir N5 89.47(16)
N3 Ir C12 88.72(17)
N3 Ir C22 80.0(2)
N3 C3 O2 109.6(5)
N3 C3 C21 120.2(5)
N4 N3 Ir 135.6(3)
N4 C4 O2 113.9(5)
N4 C4 C41 127.6(6)
N5 Ir Cl1 93.04(11)
N5 C5 O3 111.8(5)
N5 C5 C51 134.0(5)
N6 N5 Ir 115.7(3)
N6 C6 O3 111.9(5)
N6 C6 C61 127.5(5)
C1 O1 C2 102.6(4)
C1 N1 Ir 111.6(3)
C1 N1 N2 108.1(4)
C2 N2 N1 105.1(4)
C3 O2 C4 102.7(4)
C3 N3 Ir 114.3(4)
C3 N3 N4 110.0(4)
C3 C21 C22 110.5(5)
C4 N4 N3 103.8(5)
C5 O3 C6 103.6(4)
C5 N5 Ir 137.4(4)
C5 N5 N6 106.9(4)
C6 N6 N5 105.7(5)
C8A C7A C34 108.6(10)
C9A C7A C8A 105.7(10)
C9A C7A C34 113.7(13)
C10A C7A C8A 109.9(10)
C10A C7A C9A 103.7(10)
C10A C7A C34 114.8(11)
C9B C7B C8B 107.1(9)
C10B C7B C8B 108.2(9)
C10B C7B C9B 110.6(9)
C11 C12 Ir 114.6(4)
C12 Ir Cl1 89.19(14)
C12 Ir N1 79.74(18)
C12 Ir N5 175.16(18)
C12 C11 C1 112.2(4)
C13 C12 Ir 129.6(4)
C13 C12 C11 115.8(5)
C14 C13 C12 119.4(5)
C14 C15 C16 116.9(5)
C15 C14 C13 125.1(5)
C15 C16 C11 120.0(5)
C16 C11 C1 124.9(5)
C16 C11 C12 122.9(5)
C18 C17 C19 108.3(5)
C18 C17 C20 109.3(5)
C18 C17 C32 108.0(4)
C19 C17 C20 105.0(5)
C19 C17 C32 115.9(4)
C20 C17 C32 110.2(4)
C21 C22 Ir 115.0(4)
C22 Ir Cl1 94.61(17)
C22 Ir N1 171.52(18)
C22 Ir N5 90.89(19)
C22 Ir C12 93.2(2)
C23 C22 Ir 129.9(5)
C23 C22 C21 115.1(6)
C23 C24 F2 117.9(7)
C23 C24 C25 125.2(7)
C24 C23 C22 119.8(6)
C25 C26 C21 120.3(7)
C26 C21 C3 126.3(6)
C26 C21 C22 123.3(6)
C26 C25 C24 116.2(6)
C28 C27 C29 105.9(4)
C28 C27 C36 113.2(4)
C30 C27 C28 109.8(5)
C30 C27 C29 106.4(5)
C30 C27 C36 110.4(4)
C31 C32 C17 126.3(5)
C31 C36 C27 123.4(5)
C32 C31 C2 119.7(4)
C32 C31 C36 121.0(5)
C33 C32 C17 116.3(5)
C33 C32 C31 117.4(5)
C33 C34 C7A 119.0(7)
C33 C34 C7B 121.5(6)
C33 C34 C35 117.2(5)
C34 C7B C8B 111.8(10)
C34 C7B C9B 105.2(10)
C34 C7B C10B 113.7(9)
C34 C33 C32 123.7(5)
C35 C34 C7A 122.4(6)
C35 C34 C7B 120.3(6)
C35 C36 C27 119.7(5)
C35 C36 C31 116.9(5)
C36 C27 C29 110.8(5)
C36 C31 C2 119.0(5)
C36 C35 C34 123.7(5)
C38 C37 C39 108.3(6)
C40 C37 C38 107.0(6)
C40 C37 C39 106.1(6)
C40 C37 C42 111.5(5)
C41 C42 C37 124.8(5)
C41 C46 C57A 124.1(7)
C41 C46 C57B 122.5(7)
C42 C37 C38 114.1(6)
C42 C37 C39 109.4(5)
C42 C41 C4 118.5(5)
C42 C43 C44 123.6(6)
C43 C42 C37 118.4(5)
C43 C42 C41 116.8(5)
C43 C44 C47 119.0(6)
C44 C45 C46 123.4(6)
C44 C47 C50 106.5(8)
C45 C44 C43 117.7(6)
C45 C44 C47 123.1(6)
C45 C46 C41 116.9(6)
C45 C46 C57A 117.0(7)
C45 C46 C57B 117.8(7)
C46 C41 C4 120.0(5)
C46 C41 C42 121.4(6)
C46 C57B C59B 107.4(10)
C48 C47 C44 112.1(7)
C48 C47 C49 111.4(9)
C48 C47 C50 104.3(8)
C49 C47 C44 110.5(8)
C49 C47 C50 111.8(10)
C51 C56 C55 120.9(7)
C52 C51 C5 121.0(5)
C53 C52 C51 118.6(6)
C53 C54 F3 119.1(6)
C53 C54 C55 123.5(6)
C54 C53 C52 119.0(6)
C56 C51 C5 118.3(6)
C56 C51 C52 120.6(6)
C56 C55 C54 117.4(6)
C58A C57A C46 111.4(11)
C58A C57A C59A 104.1(12)
C59A C57A C46 115.8(11)
C60A C57A C46 111.4(12)
C60A C57A C58A 106.3(13)
C60A C57A C59A 107.2(13)
C58B C57B C46 111.4(10)
C58B C57B C59B 110.2(11)
C58B C57B C60B 105.2(11)
C60B C57B C46 113.6(10)
C60B C57B C59B 108.9(11)
C61 C62 C63 116.8(6)
C61 C62 C67 124.9(5)
C61 C66 C75 125.1(6)
C62 C61 C6 119.5(6)
C62 C61 C66 122.1(6)
C62 C67 C70 109.7(6)
C63 C62 C67 118.2(6)
C63 C64 C65 117.8(6)
C63 C64 C71 120.9(7)
C64 C63 C62 123.1(7)
C64 C65 C66 122.8(7)
C65 C64 C71 121.2(7)
C65 C66 C61 117.1(7)
C65 C66 C75 117.8(7)
C66 C61 C6 118.2(6)
C66 C75 C76 111.3(7)
C68 C67 C62 114.6(5)
C68 C67 C70 108.2(5)
C69 C67 C62 111.3(5)
C69 C67 C68 106.7(6)
C69 C67 C70 105.8(6)
C72A C71 C64 109.3(6)
C73A C71 C64 111.3(8)
C73A C71 C72A 107.5(8)
C74A C71 C64 109.2(7)
C74A C71 C72A 109.6(8)
C74A C71 C73A 109.9(10)
C72B C71 C64 107.2(12)
C73B C71 C64 114.9(14)
C73B C71 C72B 110(2)
C74B C71 C64 108.2(14)
C74B C71 C72B 98(2)
C74B C71 C73B 117(2)
C77 C75 C66 111.9(7)
C77 C75 C76 104.8(8)
C77 C75 C78 109.6(9)
C78 C75 C66 113.2(7)
C78 C75 C76 105.4(9)
Cl2 C1S Cl3 112.9(9)

loop_
_geom_bond_atom_site_label_1
_geom_bond_atom_site_label_2
_geom_bond_distance
Ir Cl1 2.3571(13)
Ir N1 2.131(4)
Ir N3 2.019(4)
Ir N5 2.192(4)
Ir C12 2.033(5)
Ir C22 2.020(6)
F1 C14 1.359(6)
F2 C24 1.376(8)
F3 C54 1.365(7)
O1 C1 1.346(6)
O1 C2 1.396(6)
O2 C3 1.357(7)
O2 C4 1.378(7)
O3 C5 1.358(7)
O3 C6 1.370(7)
N1 N2 1.407(6)
N1 C1 1.286(6)
N2 C2 1.284(7)
N3 N4 1.379(6)
N3 C3 1.314(7)
N4 C4 1.294(7)
N5 N6 1.422(6)
N5 C5 1.279(7)
N6 C6 1.285(7)
C1 C11 1.442(7)
C2 C31 1.476(7)
C3 C21 1.426(9)
C4 C41 1.484(8)
C5 C51 1.478(8)
C6 C61 1.491(8)
C7A C8A 1.542(13)
C7A C9A 1.539(14)
C7A C10A 1.497(12)
C7A C34 1.606(13)
C7B C8B 1.512(12)
C7B C9B 1.510(12)
C7B C10B 1.510(11)
C7B C34 1.507(11)
C11 C12 1.428(7)
C11 C16 1.386(7)
C12 C13 1.389(7)
C13 C14 1.386(8)
C14 C15 1.362(8)
C15 C16 1.382(7)
C17 C18 1.510(8)
C17 C19 1.534(8)
C17 C20 1.546(8)
C17 C32 1.559(7)
C21 C22 1.432(8)
C21 C26 1.386(9)
C22 C23 1.398(8)
C23 C24 1.367(9)
C24 C25 1.390(11)
C25 C26 1.374(10)
C27 C28 1.539(8)
C27 C29 1.554(8)
C27 C30 1.512(8)
C27 C36 1.547(8)
C31 C32 1.402(7)
C31 C36 1.437(7)
C32 C33 1.384(8)
C33 C34 1.379(8)
C34 C35 1.384(8)
C35 C36 1.378(8)
C37 C38 1.538(10)
C37 C39 1.538(9)
C37 C40 1.516(9)
C37 C42 1.529(8)
C41 C42 1.418(8)
C41 C46 1.410(8)
C42 C43 1.383(8)
C43 C44 1.385(9)
C44 C45 1.361(9)
C44 C47 1.555(10)
C45 C46 1.400(9)
C46 C57A 1.578(15)
C46 C57B 1.569(13)
C47 C48 1.489(13)
C47 C49 1.515(12)
C47 C50 1.654(15)
C51 C52 1.389(9)
C51 C56 1.363(9)
C52 C53 1.382(9)
C53 C54 1.345(9)
C54 C55 1.373(9)
C55 C56 1.368(9)
C57A C58A 1.494(19)
C57A C59A 1.57(2)
C57A C60A 1.43(2)
C57B C58B 1.53(2)
C57B C59B 1.583(19)
C57B C60B 1.557(18)
C61 C62 1.397(9)
C61 C66 1.415(10)
C62 C63 1.408(8)
C62 C67 1.549(9)
C63 C64 1.380(10)
C64 C65 1.387(11)
C64 C71 1.539(9)
C65 C66 1.396(9)
C66 C75 1.538(11)
C67 C68 1.542(9)
C67 C69 1.511(10)
C67 C70 1.551(9)
C71 C72A 1.521(10)
C71 C73A 1.483(11)
C71 C74A 1.478(11)
C71 C72B 1.510(15)
C71 C73B 1.493(16)
C71 C74B 1.493(16)
C75 C76 1.541(12)
C75 C77 1.509(12)
C75 C78 1.533(13)
Cl2 C1S 1.599(12)
Cl3 C1S 1.698(15)
